data_4020798
loop_
_publ_author_name
'Nigel A. Swain'
'Richard C. D. Brown'
'Gordon Bruton'

_publ_section_title
;
 A Versatile Stereoselective Synthesis of endo,exo-Furofuranones:
 Application to the Enantioselective Synthesis of Furofuran Lignans
;
_journal_name_full 'Journal of Organic Chemistry'
_journal_page_first 122
_journal_page_last 129
_journal_paper_doi 10.1021/jo035365r
_journal_volume 69
_journal_year 2004
_chemical_formula_sum 'C22 H24 O11 S2'
_chemical_formula_weight 528.53
_space_group_IT_number 4
_symmetry_cell_setting monoclinic
_symmetry_space_group_name_Hall 'P 2yb'
_symmetry_space_group_name_H-M 'P 1 21 1'
_cell_angle_alpha 90.00
_cell_angle_beta 100.906(3)
_cell_angle_gamma 90.00
_cell_formula_units_Z 2
_cell_length_a 5.9032(4)
_cell_length_b 15.6841(12)
_cell_length_c 12.9404(10)
_cell_measurement_temperature 120(2)
_cell_volume 1176.47(15)
_diffrn_ambient_temperature 120(2)
_exptl_crystal_density_diffrn 1.492
_cod_depositor_comments
;
The following automatic conversions were performed:
'_symmetry_cell_setting' value 'Monoclinic' changed to 'monoclinic'
according to '/home/saulius/struct/CIF-dictionaries/cif_core.dic'
dictionary named 'cif_core.dic' version 2.4.1 from 2010-06-29.

Automatic conversion script
Id: cif_fix_enum 1527 2010-12-29 10:47:43Z saulius 
;
_cod_original_sg_symbol_H-M 'P 21'
_cod_database_code 4020798

loop_
_symmetry_equiv_pos_as_xyz
'x, y, z'
'-x, y+1/2, -z'

loop_
_atom_site_label
_atom_site_type_symbol
_atom_site_fract_x
_atom_site_fract_y
_atom_site_fract_z
_atom_site_U_iso_or_equiv
_atom_site_adp_type
_atom_site_occupancy
_atom_site_symmetry_multiplicity
_atom_site_calc_flag
_atom_site_refinement_flags
_atom_site_disorder_assembly
_atom_site_disorder_group
O7 O 0.3063(3) 0.40903(13) 0.39903(15) 0.0422(5) Uani 1 1 d . . .
C1 C 0.9527(4) 0.87273(19) 0.1832(2) 0.0355(6) Uani 1 1 d . . .
H1A H 0.9594 0.8104 0.1874 0.053 Uiso 1 1 calc R . .
H1B H 0.9323 0.8960 0.2511 0.053 Uiso 1 1 calc R . .
H1C H 1.0966 0.8945 0.1660 0.053 Uiso 1 1 calc R . .
C2 C 0.4464(4) 0.79050(15) 0.14209(19) 0.0215(5) Uani 1 1 d . . .
C3 C 0.3239(4) 0.74797(16) 0.05609(19) 0.0241(5) Uani 1 1 d . . .
H3 H 0.2874 0.7752 -0.0105 0.029 Uiso 1 1 calc R . .
C4 C 0.2550(4) 0.66461(16) 0.06865(19) 0.0231(5) Uani 1 1 d . . .
H4 H 0.1730 0.6341 0.0099 0.028 Uiso 1 1 calc R . .
C5 C 0.3050(4) 0.62551(15) 0.16656(19) 0.0228(5) Uani 1 1 d . . .
C6 C 0.4288(4) 0.66943(15) 0.25341(19) 0.0249(5) Uani 1 1 d . . .
H6 H 0.4636 0.6425 0.3203 0.030 Uiso 1 1 calc R . .
C7 C 0.5008(4) 0.75302(15) 0.24112(19) 0.0234(5) Uani 1 1 d . . .
C8 C 0.6924(7) 0.7652(2) 0.4213(2) 0.0558(10) Uani 1 1 d . . .
H8A H 0.5569 0.7466 0.4489 0.084 Uiso 1 1 calc R . .
H8B H 0.7787 0.8074 0.4692 0.084 Uiso 1 1 calc R . .
H8C H 0.7915 0.7160 0.4155 0.084 Uiso 1 1 calc R . .
C9 C 0.2152(4) 0.53700(15) 0.17844(19) 0.0228(5) Uani 1 1 d . . .
H9 H 0.2260 0.5035 0.1138 0.027 Uiso 1 1 calc R . .
C10 C 0.2199(4) 0.45223(16) 0.3254(2) 0.0287(6) Uani 1 1 d . . .
C11 C -0.0330(4) 0.46899(15) 0.2847(2) 0.0252(5) Uani 1 1 d . . .
H11 H -0.1086 0.4926 0.3415 0.030 Uiso 1 1 calc R . .
C12 C -0.0380(4) 0.53422(16) 0.1956(2) 0.0244(5) Uani 1 1 d . . .
H12 H -0.0944 0.5914 0.2137 0.029 Uiso 1 1 calc R . .
C13 C -0.1973(4) 0.49336(17) 0.1016(2) 0.0272(5) Uani 1 1 d . . .
H13A H -0.3601 0.5094 0.0999 0.033 Uiso 1 1 calc R . .
H13B H -0.1532 0.5105 0.0345 0.033 Uiso 1 1 calc R . .
C14 C -0.1720(4) 0.39224(16) 0.2290(2) 0.0263(5) Uani 1 1 d . . .
H14 H -0.3362 0.3986 0.2373 0.032 Uiso 1 1 calc R . .
C15 C -0.0941(4) 0.30337(15) 0.26306(19) 0.0235(5) Uani 1 1 d . . .
C16 C -0.1794(4) 0.26594(17) 0.3455(2) 0.0284(6) Uani 1 1 d . . .
H16 H -0.2750 0.2978 0.3827 0.034 Uiso 1 1 calc R . .
C17 C -0.1244(4) 0.18178(17) 0.3732(2) 0.0278(6) Uani 1 1 d . . .
H17 H -0.1811 0.1561 0.4298 0.033 Uiso 1 1 calc R . .
C18 C 0.0126(4) 0.13593(16) 0.31826(19) 0.0254(5) Uani 1 1 d . . .
C19 C 0.1035(4) 0.17295(15) 0.23637(19) 0.0246(5) Uani 1 1 d . . .
C20 C 0.0492(4) 0.25738(16) 0.2097(2) 0.0253(5) Uani 1 1 d . . .
H20 H 0.1103 0.2838 0.1548 0.030 Uiso 1 1 calc R . .
C21 C 0.3654(5) 0.16135(17) 0.1176(2) 0.0319(6) Uani 1 1 d . . .
H21A H 0.2575 0.1855 0.0579 0.048 Uiso 1 1 calc R . .
H21B H 0.4632 0.1188 0.0920 0.048 Uiso 1 1 calc R . .
H21C H 0.4623 0.2069 0.1544 0.048 Uiso 1 1 calc R . .
C22 C 0.4767(4) 0.0000(2) 0.3701(2) 0.0347(6) Uani 1 1 d . . .
H22A H 0.6070 -0.0209 0.4224 0.052 Uiso 1 1 calc R . .
H22B H 0.5150 0.0559 0.3443 0.052 Uiso 1 1 calc R . .
H22C H 0.4446 -0.0402 0.3111 0.052 Uiso 1 1 calc R . .
O1 O 0.7098(3) 0.99391(12) 0.08062(15) 0.0332(4) Uani 1 1 d . . .
O2 O 0.7230(3) 0.85544(13) -0.00672(15) 0.0368(5) Uani 1 1 d . . .
O3 O 0.5005(3) 0.87798(10) 0.13386(12) 0.0218(4) Uani 1 1 d . . .
O4 O 0.6193(3) 0.80302(11) 0.31911(13) 0.0323(4) Uani 1 1 d . . .
O5 O 0.3532(3) 0.49525(11) 0.26835(13) 0.0276(4) Uani 1 1 d . . .
O6 O -0.1630(3) 0.40380(11) 0.11999(12) 0.0275(4) Uani 1 1 d . . .
O8 O 0.2384(3) 0.12151(11) 0.18870(14) 0.0309(4) Uani 1 1 d . . .
O9 O 0.0393(3) 0.04741(11) 0.33552(13) 0.0274(4) Uani 1 1 d . . .
O10 O 0.2758(4) 0.06917(13) 0.51226(15) 0.0431(5) Uani 1 1 d . . .
O11 O 0.1461(4) -0.07284(12) 0.44516(16) 0.0405(5) Uani 1 1 d . . .
S1 S 0.72186(10) 0.90337(4) 0.08601(5) 0.02469(15) Uani 1 1 d . . .
S2 S 0.23293(12) 0.00922(4) 0.42800(5) 0.02871(16) Uani 1 1 d . . .

loop_
_atom_site_aniso_label
_atom_site_aniso_U_11
_atom_site_aniso_U_22
_atom_site_aniso_U_33
_atom_site_aniso_U_23
_atom_site_aniso_U_13
_atom_site_aniso_U_12
O7 0.0511(11) 0.0357(12) 0.0334(11) 0.0096(9) -0.0081(9) -0.0101(10)
C1 0.0235(13) 0.0387(16) 0.0430(17) 0.0003(13) 0.0025(11) 0.0026(11)
C2 0.0235(11) 0.0192(12) 0.0233(12) -0.0015(9) 0.0081(9) 0.0000(9)
C3 0.0274(12) 0.0257(14) 0.0198(12) 0.0025(10) 0.0059(10) -0.0011(10)
C4 0.0226(12) 0.0241(14) 0.0217(13) -0.0025(9) 0.0018(9) -0.0009(9)
C5 0.0234(12) 0.0230(13) 0.0239(12) 0.0024(10) 0.0091(9) 0.0019(10)
C6 0.0342(13) 0.0207(13) 0.0206(12) 0.0011(9) 0.0074(10) 0.0023(10)
C7 0.0282(13) 0.0217(13) 0.0208(12) -0.0040(9) 0.0060(10) -0.0007(10)
C8 0.099(3) 0.0368(19) 0.0224(15) 0.0034(13) -0.0119(16) -0.0164(18)
C9 0.0233(12) 0.0207(12) 0.0249(13) 0.0021(9) 0.0060(10) 0.0033(9)
C10 0.0375(14) 0.0239(14) 0.0233(12) -0.0015(10) 0.0018(10) -0.0052(11)
C11 0.0308(13) 0.0191(13) 0.0301(13) -0.0038(10) 0.0173(11) -0.0004(9)
C12 0.0270(12) 0.0195(13) 0.0276(13) -0.0013(10) 0.0077(10) 0.0017(10)
C13 0.0244(12) 0.0230(14) 0.0325(13) 0.0008(11) 0.0010(10) 0.0019(10)
C14 0.0244(12) 0.0229(14) 0.0334(14) -0.0010(11) 0.0099(10) 0.0008(10)
C15 0.0232(11) 0.0195(13) 0.0280(13) -0.0045(10) 0.0048(9) -0.0028(9)
C16 0.0311(13) 0.0248(14) 0.0307(14) -0.0041(11) 0.0098(11) -0.0014(11)
C17 0.0310(14) 0.0272(14) 0.0275(13) -0.0010(11) 0.0120(11) -0.0029(11)
C18 0.0313(13) 0.0181(13) 0.0274(13) 0.0000(10) 0.0071(10) -0.0043(10)
C19 0.0264(12) 0.0216(13) 0.0261(13) -0.0027(10) 0.0061(10) -0.0003(10)
C20 0.0262(12) 0.0243(14) 0.0261(13) 0.0021(10) 0.0070(10) -0.0021(10)
C21 0.0356(15) 0.0311(15) 0.0338(15) 0.0032(11) 0.0190(12) 0.0021(12)
C22 0.0295(13) 0.0397(17) 0.0343(14) 0.0023(13) 0.0041(11) 0.0009(12)
O1 0.0357(10) 0.0199(10) 0.0454(11) 0.0049(8) 0.0111(8) -0.0012(8)
O2 0.0455(11) 0.0404(12) 0.0295(10) -0.0099(8) 0.0199(9) -0.0102(9)
O3 0.0249(8) 0.0184(9) 0.0232(8) 0.0020(6) 0.0079(7) 0.0006(6)
O4 0.0525(11) 0.0221(10) 0.0196(9) -0.0002(7) 0.0001(8) -0.0063(8)
O5 0.0244(8) 0.0237(10) 0.0332(10) 0.0049(8) 0.0018(7) -0.0001(7)
O6 0.0297(9) 0.0210(9) 0.0303(9) -0.0004(8) 0.0018(7) 0.0008(8)
O8 0.0390(10) 0.0240(10) 0.0339(10) 0.0035(8) 0.0173(8) 0.0062(8)
O9 0.0339(10) 0.0183(9) 0.0294(10) 0.0038(7) 0.0045(8) -0.0013(7)
O10 0.0628(14) 0.0347(12) 0.0277(10) -0.0077(8) -0.0014(9) 0.0088(10)
O11 0.0489(12) 0.0278(11) 0.0443(12) 0.0144(8) 0.0071(9) -0.0053(8)
S1 0.0264(3) 0.0224(3) 0.0270(3) -0.0002(2) 0.0095(2) -0.0014(2)
S2 0.0392(4) 0.0234(3) 0.0237(3) 0.0017(2) 0.0065(2) 0.0001(3)

loop_
_geom_bond_atom_site_label_1
_geom_bond_atom_site_label_2
_geom_bond_distance
_geom_bond_site_symmetry_2
_geom_bond_publ_flag
O7 C10 1.201(3) . ?
C1 S1 1.738(3) . ?
C1 H1A 0.9800 . ?
C1 H1B 0.9800 . ?
C1 H1C 0.9800 . ?
C2 C3 1.379(3) . ?
C2 C7 1.391(3) . ?
C2 O3 1.417(3) . ?
C3 C4 1.388(3) . ?
C3 H3 0.9500 . ?
C4 C5 1.388(3) . ?
C4 H4 0.9500 . ?
C5 C6 1.400(3) . ?
C5 C9 1.504(3) . ?
C6 C7 1.396(3) . ?
C6 H6 0.9500 . ?
C7 O4 1.362(3) . ?
C8 O4 1.439(3) . ?
C8 H8A 0.9800 . ?
C8 H8B 0.9800 . ?
C8 H8C 0.9800 . ?
C9 O5 1.445(3) . ?
C9 C12 1.552(3) . ?
C9 H9 1.0000 . ?
C10 O5 1.356(3) . ?
C10 C11 1.510(4) . ?
C11 C12 1.538(4) . ?
C11 C14 1.555(3) . ?
C11 H11 1.0000 . ?
C12 C13 1.530(3) . ?
C12 H12 1.0000 . ?
C13 O6 1.433(3) . ?
C13 H13A 0.9900 . ?
C13 H13B 0.9900 . ?
C14 O6 1.434(3) . ?
C14 C15 1.507(3) . ?
C14 H14 1.0000 . ?
C15 C20 1.391(3) . ?
C15 C16 1.393(4) . ?
C16 C17 1.390(4) . ?
C16 H16 0.9500 . ?
C17 C18 1.377(3) . ?
C17 H17 0.9500 . ?
C18 C19 1.401(3) . ?
C18 O9 1.410(3) . ?
C19 O8 1.360(3) . ?
C19 C20 1.391(3) . ?
C20 H20 0.9500 . ?
C21 O8 1.436(3) . ?
C21 H21A 0.9800 . ?
C21 H21B 0.9800 . ?
C21 H21C 0.9800 . ?
C22 S2 1.750(3) . ?
C22 H22A 0.9800 . ?
C22 H22B 0.9800 . ?
C22 H22C 0.9800 . ?
O1 S1 1.423(2) . ?
O2 S1 1.4171(19) . ?
O3 S1 1.5987(16) . ?
O9 S2 1.6062(18) . ?
O10 S2 1.426(2) . ?
O11 S2 1.418(2) . ?

loop_
_cod_related_entry_id
_cod_related_entry_database
_cod_related_entry_code
1 ChemSpider 21176812
